data_4346145
loop_
_publ_author_name
'Brown, Christopher C.'
'Rominger, Frank'
'Limbach, Michael'
'Hofmann, Peter'

_publ_section_title
;
 Bulky N-Phosphino-Functionalized N-Heterocyclic Carbene Ligands:
 Synthesis, Ruthenium Coordination Chemistry, and Ruthenium Alkylidene
 Complexes for Olefin Metathesis.
;
_journal_issue 21
_journal_name_full 'Inorganic chemistry'
_journal_page_first 10126
_journal_page_last 10140
_journal_paper_doi 10.1021/acs.inorgchem.5b00513
_journal_volume 54
_journal_year 2015
_chemical_formula_sum 'C18 H37 Cl6 N2 P Ru Si'
_chemical_formula_weight 654.32
_chemical_name_common 'in manuscript 5a'
_space_group_crystal_system monoclinic
_space_group_IT_number 14
_space_group_name_Hall '-P 2yn'
_space_group_name_H-M_alt 'P 1 21/n 1'
_atom_sites_solution_hydrogens geom
_atom_sites_solution_primary direct
_audit_creation_method SHELXL-2013
_cell_angle_alpha 90
_cell_angle_beta 93.744(3)
_cell_angle_gamma 90
_cell_formula_units_Z 4
_cell_length_a 9.8131(13)
_cell_length_b 15.449(2)
_cell_length_c 19.426(3)
_cell_measurement_reflns_used 2596
_cell_measurement_temperature 200(2)
_cell_measurement_theta_max 22.15
_cell_measurement_theta_min 2.46
_cell_volume 2938.7(7)
_computing_cell_refinement 'Bruker SAINT'
_computing_data_collection 'Bruker APEX2'
_computing_data_reduction 'Bruker SAINT'
_computing_molecular_graphics 'Bruker SHELXTL'
_computing_publication_material 'Bruker SHELXTL'
_computing_structure_refinement 'SHELXL-2013 (Sheldrick, 2013)'
_computing_structure_solution 'SHELXS-97 (Sheldrick 2008)'
_diffrn_ambient_temperature 200(2)
_diffrn_measured_fraction_theta_full 1.000
_diffrn_measured_fraction_theta_max 1.000
_diffrn_measurement_device_type 'Bruker APEX-II Quazar'
_diffrn_measurement_method '\f and \w scans'
_diffrn_radiation_type MoK\a
_diffrn_radiation_wavelength 0.71073
_diffrn_reflns_av_R_equivalents 0.0889
_diffrn_reflns_av_unetI/netI 0.0938
_diffrn_reflns_Laue_measured_fraction_full 1.000
_diffrn_reflns_Laue_measured_fraction_max 1.000
_diffrn_reflns_limit_h_max 11
_diffrn_reflns_limit_h_min -11
_diffrn_reflns_limit_k_max 18
_diffrn_reflns_limit_k_min -18
_diffrn_reflns_limit_l_max 23
_diffrn_reflns_limit_l_min -21
_diffrn_reflns_number 18438
_diffrn_reflns_point_group_measured_fraction_full 1.000
_diffrn_reflns_point_group_measured_fraction_max 1.000
_diffrn_reflns_theta_full 25.242
_diffrn_reflns_theta_max 25.680
_diffrn_reflns_theta_min 1.686
_diffrn_source 'ImuS microsource'
_exptl_absorpt_coefficient_mu 1.184
_exptl_absorpt_correction_T_max 0.9132
_exptl_absorpt_correction_T_min 0.7581
_exptl_absorpt_correction_type multi-scan
_exptl_absorpt_process_details
;
Sheldrick, G. M. (2008). <i>SADABS</i>. University of G\"ottingen, Germany.
;
_exptl_crystal_colour green
_exptl_crystal_density_diffrn 1.479
_exptl_crystal_description polyhedron
_exptl_crystal_F_000 1336
_exptl_crystal_size_max 0.110
_exptl_crystal_size_mid 0.100
_exptl_crystal_size_min 0.100
_refine_diff_density_max 0.606
_refine_diff_density_min -0.693
_refine_diff_density_rms 0.116
_refine_ls_extinction_method none
_refine_ls_goodness_of_fit_ref 1.039
_refine_ls_hydrogen_treatment constr
_refine_ls_matrix_type full
_refine_ls_number_parameters 328
_refine_ls_number_reflns 5574
_refine_ls_number_restraints 70
_refine_ls_restrained_S_all 1.045
_refine_ls_R_factor_all 0.0982
_refine_ls_R_factor_gt 0.0559
_refine_ls_shift/su_max 0.001
_refine_ls_shift/su_mean 0.000
_refine_ls_structure_factor_coef Fsqd
_refine_ls_weighting_details 'w=1/[\s^2^(Fo^2^)+(0.0487P)^2^] where P=(Fo^2^+2Fc^2^)/3'
_refine_ls_weighting_scheme calc
_refine_ls_wR_factor_gt 0.1090
_refine_ls_wR_factor_ref 0.1241
_reflns_Friedel_coverage 0.000
_reflns_number_gt 3664
_reflns_number_total 5574
_reflns_threshold_expression 'I > 2\s(I)'
_cod_data_source_file ic5b00513_si_002.cif
_cod_data_source_block chb12
_cod_original_cell_volume 2938.8(7)
_cod_original_sg_symbol_H-M 'P 21/n'
_cod_database_code 4346145
_shelx_space_group_comment
; 
The symmetry employed for this shelxl refinement is uniquely defined 
by the following loop, which should always be used as a source of 
symmetry information in preference to the above space-group names. 
They are only intended as comments. 
;
_shelx_estimated_absorpt_t_min 0.881
_shelx_estimated_absorpt_t_max 0.891
_shelxl_version_number 2013-3

loop_
_space_group_symop_operation_xyz
'x, y, z'
'-x+1/2, y+1/2, -z+1/2'
'-x, -y, -z'
'x-1/2, -y-1/2, z-1/2'

loop_
_atom_site_label
_atom_site_type_symbol
_atom_site_fract_x
_atom_site_fract_y
_atom_site_fract_z
_atom_site_U_iso_or_equiv
_atom_site_adp_type
_atom_site_occupancy
_atom_site_site_symmetry_order
_atom_site_calc_flag
_atom_site_refinement_flags_posn
_atom_site_refinement_flags_adp
_atom_site_refinement_flags_occupancy
_atom_site_disorder_assembly
_atom_site_disorder_group
Ru1 Ru 0.48005(4) 0.84118(3) 0.23873(2) 0.02261(14) Uani 1 1 d . . . . .
Cl1 Cl 0.53665(16) 0.68766(9) 0.24583(9) 0.0377(4) Uani 1 1 d . . . . .
Cl2 Cl 0.26814(15) 0.81245(10) 0.28885(8) 0.0384(4) Uani 1 1 d . . . . .
P1 P 0.69544(14) 0.89841(9) 0.24984(8) 0.0226(3) Uani 1 1 d . . . . .
C1 C 0.4801(5) 0.9680(4) 0.2556(3) 0.0268(14) Uani 1 1 d . . . . .
N2 N 0.6132(4) 0.9969(3) 0.2591(2) 0.0270(11) Uani 1 1 d . . . . .
C3 C 0.6201(6) 1.0873(3) 0.2680(3) 0.0347(15) Uani 1 1 d . . . . .
H3 H 0.6997 1.1223 0.2723 0.042 Uiso 1 1 calc R U . . .
C4 C 0.4904(6) 1.1129(4) 0.2690(3) 0.0400(17) Uani 1 1 d . . . . .
H4 H 0.4607 1.1710 0.2741 0.048 Uiso 1 1 calc R U . . .
N5 N 0.4058(5) 1.0408(3) 0.2614(2) 0.0305(12) Uani 1 1 d . . . . .
C6 C 0.2559(6) 1.0435(4) 0.2579(4) 0.0447(18) Uani 1 1 d . . . . .
H6A H 0.2194 1.0045 0.2215 0.067 Uiso 1 1 calc R U . . .
H6B H 0.2249 1.1027 0.2477 0.067 Uiso 1 1 calc R U . . .
H6C H 0.2235 1.0251 0.3023 0.067 Uiso 1 1 calc R U . . .
C11 C 0.8155(6) 0.9085(3) 0.1791(3) 0.0285(13) Uani 1 1 d . . . . .
C12 C 0.9547(6) 0.9460(4) 0.2018(3) 0.0393(16) Uani 1 1 d . . . . .
H12A H 1.0014 0.9074 0.2357 0.059 Uiso 1 1 calc R U . . .
H12B H 0.9427 1.0030 0.2227 0.059 Uiso 1 1 calc R U . . .
H12C H 1.0096 0.9519 0.1617 0.059 Uiso 1 1 calc R U . . .
C13 C 0.8318(6) 0.8171(4) 0.1510(3) 0.0428(17) Uani 1 1 d . . . . .
H13A H 0.7415 0.7925 0.1385 0.064 Uiso 1 1 calc R U . . .
H13B H 0.8794 0.7809 0.1863 0.064 Uiso 1 1 calc R U . . .
H13C H 0.8849 0.8192 0.1100 0.064 Uiso 1 1 calc R U . . .
C14 C 0.7499(6) 0.9667(5) 0.1214(3) 0.052(2) Uani 1 1 d . . . . .
H14A H 0.8077 0.9671 0.0821 0.077 Uiso 1 1 calc R U . . .
H14B H 0.7409 1.0258 0.1389 0.077 Uiso 1 1 calc R U . . .
H14C H 0.6593 0.9441 0.1066 0.077 Uiso 1 1 calc R U . . .
C15 C 0.7840(6) 0.8778(4) 0.3361(3) 0.0316(14) Uani 1 1 d . . . . .
C16 C 0.8706(7) 0.9548(4) 0.3635(3) 0.0475(18) Uani 1 1 d . . . . .
H16A H 0.8153 1.0077 0.3606 0.071 Uiso 1 1 calc R U . . .
H16B H 0.9496 0.9617 0.3356 0.071 Uiso 1 1 calc R U . . .
H16C H 0.9023 0.9442 0.4116 0.071 Uiso 1 1 calc R U . . .
C17 C 0.8726(6) 0.7951(4) 0.3337(3) 0.0455(18) Uani 1 1 d . . . . .
H17A H 0.9481 0.8053 0.3041 0.068 Uiso 1 1 calc R U . . .
H17B H 0.8164 0.7470 0.3151 0.068 Uiso 1 1 calc R U . . .
H17C H 0.9094 0.7807 0.3804 0.068 Uiso 1 1 calc R U . . .
C18 C 0.6696(6) 0.8605(4) 0.3852(3) 0.0435(17) Uani 1 1 d . . . . .
H18A H 0.7102 0.8491 0.4317 0.065 Uiso 1 1 calc R U . . .
H18B H 0.6160 0.8102 0.3688 0.065 Uiso 1 1 calc R U . . .
H18C H 0.6100 0.9113 0.3862 0.065 Uiso 1 1 calc R U . . .
C30 C 0.4506(6) 0.8693(4) 0.1475(3) 0.0308(14) Uani 1 1 d . . . . .
H30 H 0.4757 0.9258 0.1337 0.037 Uiso 1 1 calc R U . . .
Si1 Si 0.37379(18) 0.79394(11) 0.07884(9) 0.0336(4) Uani 1 1 d . . . . .
C31 C 0.2188(7) 0.7423(5) 0.1080(4) 0.055(2) Uani 1 1 d . . . . .
H31A H 0.1538 0.7870 0.1203 0.083 Uiso 1 1 calc R U . . .
H31B H 0.2429 0.7061 0.1485 0.083 Uiso 1 1 calc R U . . .
H31C H 0.1771 0.7062 0.0709 0.083 Uiso 1 1 calc R U . . .
C32 C 0.3322(9) 0.8643(5) 0.0035(3) 0.066(2) Uani 1 1 d . . . . .
H32A H 0.2930 0.8292 -0.0349 0.099 Uiso 1 1 calc R U . . .
H32B H 0.4155 0.8927 -0.0102 0.099 Uiso 1 1 calc R U . . .
H32C H 0.2659 0.9083 0.0156 0.099 Uiso 1 1 calc R U . . .
C33 C 0.4991(7) 0.7105(4) 0.0564(4) 0.054(2) Uani 1 1 d . . . . .
H33A H 0.5320 0.6795 0.0983 0.081 Uiso 1 1 calc R U . . .
H33B H 0.5762 0.7384 0.0357 0.081 Uiso 1 1 calc R U . . .
H33C H 0.4552 0.6696 0.0234 0.081 Uiso 1 1 calc R U . . .
C41 C 0.7686(19) 0.5968(7) -0.0383(8) 0.082(5) Uani 0.608(18) 1 d D U P A 1
H41A H 0.7916 0.6307 -0.0792 0.098 Uiso 0.608(18) 1 calc R U P A 1
H41B H 0.6759 0.6137 -0.0262 0.098 Uiso 0.608(18) 1 calc R U P A 1
Cl3 Cl 0.8849(18) 0.6193(12) 0.0299(9) 0.138(6) Uani 0.608(18) 1 d D U P A 1
Cl4 Cl 0.772(2) 0.4872(4) -0.0573(4) 0.163(6) Uani 0.608(18) 1 d D U P A 1
C41B C 0.845(2) 0.5708(15) -0.0467(9) 0.063(7) Uani 0.392(18) 1 d D U P A 2
H41C H 0.9233 0.5318 -0.0519 0.076 Uiso 0.392(18) 1 calc R U P A 2
H41D H 0.8371 0.6097 -0.0873 0.076 Uiso 0.392(18) 1 calc R U P A 2
Cl3B Cl 0.874(2) 0.6321(17) 0.0272(11) 0.084(5) Uani 0.392(18) 1 d D U P A 2
Cl4B Cl 0.6972(7) 0.5094(9) -0.0454(5) 0.079(4) Uani 0.392(18) 1 d D U P A 2
C42 C -0.1526(11) 0.8359(11) -0.0822(8) 0.083(5) Uani 0.726(14) 1 d D U P B 1
H42A H -0.1423 0.7789 -0.0592 0.100 Uiso 0.726(14) 1 calc R U P B 1
H42B H -0.1283 0.8287 -0.1305 0.100 Uiso 0.726(14) 1 calc R U P B 1
Cl5 Cl -0.3210(6) 0.8677(6) -0.0821(4) 0.116(2) Uani 0.726(14) 1 d D U P B 1
Cl6 Cl -0.0427(6) 0.9067(6) -0.0421(2) 0.113(3) Uani 0.726(14) 1 d D U P B 1
C42B C -0.146(3) 0.858(3) -0.0993(13) 0.079(13) Uani 0.274(14) 1 d D U P B 2
H42C H -0.1739 0.8050 -0.1248 0.095 Uiso 0.274(14) 1 calc R U P B 2
H42D H -0.0948 0.8947 -0.1306 0.095 Uiso 0.274(14) 1 calc R U P B 2
Cl5B Cl -0.291(2) 0.9131(14) -0.0804(9) 0.122(8) Uani 0.274(14) 1 d D U P B 2
Cl6B Cl -0.039(2) 0.830(2) -0.0314(6) 0.147(10) Uani 0.274(14) 1 d D U P B 2

loop_
_atom_site_aniso_label
_atom_site_aniso_U_11
_atom_site_aniso_U_22
_atom_site_aniso_U_33
_atom_site_aniso_U_23
_atom_site_aniso_U_13
_atom_site_aniso_U_12
Ru1 0.0189(2) 0.0183(2) 0.0307(3) 0.0010(2) 0.00253(18) -0.0021(2)
Cl1 0.0331(8) 0.0185(7) 0.0621(11) 0.0054(7) 0.0087(8) 0.0003(6)
Cl2 0.0289(8) 0.0387(9) 0.0489(10) 0.0073(7) 0.0131(7) -0.0017(7)
P1 0.0169(7) 0.0197(7) 0.0312(9) 0.0005(6) 0.0020(6) 0.0003(6)
C1 0.020(3) 0.030(3) 0.030(4) 0.002(3) -0.002(3) 0.004(3)
N2 0.020(3) 0.022(2) 0.039(3) -0.002(2) 0.002(2) 0.004(2)
C3 0.032(4) 0.021(3) 0.052(4) -0.005(3) 0.003(3) -0.004(3)
C4 0.031(4) 0.020(3) 0.069(5) -0.002(3) 0.002(3) -0.003(3)
N5 0.024(3) 0.019(2) 0.049(3) -0.007(2) 0.005(2) 0.000(2)
C6 0.021(3) 0.034(4) 0.080(5) -0.004(3) 0.007(3) 0.001(3)
C11 0.028(3) 0.026(3) 0.032(4) 0.000(3) 0.010(3) 0.002(3)
C12 0.025(3) 0.037(4) 0.057(4) 0.002(3) 0.008(3) -0.009(3)
C13 0.042(4) 0.040(4) 0.048(4) -0.011(3) 0.016(3) 0.000(3)
C14 0.038(4) 0.074(5) 0.044(4) 0.025(4) 0.014(3) 0.010(4)
C15 0.034(3) 0.033(3) 0.027(3) 0.001(3) -0.006(3) -0.001(3)
C16 0.045(4) 0.054(4) 0.042(4) -0.005(3) -0.012(3) -0.010(4)
C17 0.037(4) 0.048(4) 0.051(4) 0.015(3) -0.005(3) 0.012(3)
C18 0.042(4) 0.061(5) 0.028(4) 0.003(3) 0.008(3) 0.003(3)
C30 0.024(3) 0.023(3) 0.046(4) 0.001(3) 0.007(3) -0.007(3)
Si1 0.0322(10) 0.0362(10) 0.0316(10) -0.0036(8) -0.0025(8) 0.0001(8)
C31 0.047(4) 0.061(5) 0.057(5) -0.007(4) -0.003(4) -0.021(4)
C32 0.093(6) 0.069(5) 0.035(4) 0.003(4) -0.007(4) 0.004(5)
C33 0.054(5) 0.047(4) 0.061(5) -0.013(4) -0.002(4) 0.009(4)
C41 0.088(11) 0.065(8) 0.096(11) 0.004(7) 0.028(9) -0.004(8)
Cl3 0.136(11) 0.124(10) 0.153(10) -0.026(7) -0.007(7) -0.043(8)
Cl4 0.347(16) 0.058(3) 0.079(4) 0.001(3) -0.015(7) -0.006(6)
C41B 0.050(11) 0.084(14) 0.057(11) 0.001(9) 0.011(8) -0.010(10)
Cl3B 0.073(8) 0.091(8) 0.087(8) -0.029(6) -0.006(6) 0.003(6)
Cl4B 0.056(5) 0.115(8) 0.067(5) -0.001(5) 0.004(3) -0.025(4)
C42 0.085(7) 0.082(10) 0.082(11) -0.005(8) 0.007(6) -0.011(6)
Cl5 0.082(3) 0.161(6) 0.107(4) -0.037(4) 0.029(2) -0.017(4)
Cl6 0.097(4) 0.163(6) 0.083(3) -0.027(3) 0.030(2) -0.059(4)
C42B 0.132(19) 0.06(3) 0.044(13) -0.022(13) -0.017(11) 0.038(18)
Cl5B 0.177(16) 0.128(14) 0.058(7) 0.006(9) -0.006(9) 0.099(12)
Cl6B 0.158(12) 0.21(2) 0.067(7) -0.019(9) -0.022(7) 0.089(14)

loop_
_atom_type_symbol
_atom_type_description
_atom_type_scat_dispersion_real
_atom_type_scat_dispersion_imag
_atom_type_scat_source
C C 0.0033 0.0016 'International Tables Vol C Tables 4.2.6.8 and 6.1.1.4'
H H 0.0000 0.0000 'International Tables Vol C Tables 4.2.6.8 and 6.1.1.4'
N N 0.0061 0.0033 'International Tables Vol C Tables 4.2.6.8 and 6.1.1.4'
Si Si 0.0817 0.0704 'International Tables Vol C Tables 4.2.6.8 and 6.1.1.4'
P P 0.1023 0.0942 'International Tables Vol C Tables 4.2.6.8 and 6.1.1.4'
Cl Cl 0.1484 0.1585 'International Tables Vol C Tables 4.2.6.8 and 6.1.1.4'
Ru Ru -1.2594 0.8363 'International Tables Vol C Tables 4.2.6.8 and 6.1.1.4'

loop_
_geom_angle_atom_site_label_1
_geom_angle_atom_site_label_2
_geom_angle_atom_site_label_3
_geom_angle
C30 Ru1 C1 85.6(2)
C30 Ru1 P1 94.93(17)
C1 Ru1 P1 67.23(16)
C30 Ru1 Cl2 110.59(18)
C1 Ru1 Cl2 96.13(16)
P1 Ru1 Cl2 148.72(6)
C30 Ru1 Cl1 107.89(18)
C1 Ru1 Cl1 162.31(16)
P1 Ru1 Cl1 99.49(5)
Cl2 Ru1 Cl1 89.85(5)
N2 P1 C15 104.4(2)
N2 P1 C11 108.8(2)
C15 P1 C11 113.3(3)
N2 P1 Ru1 85.15(15)
C15 P1 Ru1 113.1(2)
C11 P1 Ru1 125.72(19)
N5 C1 N2 104.0(4)
N5 C1 Ru1 147.3(4)
N2 C1 Ru1 108.5(4)
C1 N2 C3 111.4(5)
C1 N2 P1 99.0(3)
C3 N2 P1 149.6(4)
C4 C3 N2 105.0(5)
C4 C3 H3 127.5
N2 C3 H3 127.5
C3 C4 N5 108.9(5)
C3 C4 H4 125.6
N5 C4 H4 125.6
C1 N5 C4 110.7(5)
C1 N5 C6 124.4(5)
C4 N5 C6 124.8(5)
N5 C6 H6A 109.5
N5 C6 H6B 109.5
H6A C6 H6B 109.5
N5 C6 H6C 109.5
H6A C6 H6C 109.5
H6B C6 H6C 109.5
C12 C11 C13 110.1(5)
C12 C11 C14 108.2(5)
C13 C11 C14 109.2(5)
C12 C11 P1 114.4(4)
C13 C11 P1 105.7(4)
C14 C11 P1 109.1(4)
C11 C12 H12A 109.5
C11 C12 H12B 109.5
H12A C12 H12B 109.5
C11 C12 H12C 109.5
H12A C12 H12C 109.5
H12B C12 H12C 109.5
C11 C13 H13A 109.5
C11 C13 H13B 109.5
H13A C13 H13B 109.5
C11 C13 H13C 109.5
H13A C13 H13C 109.5
H13B C13 H13C 109.5
C11 C14 H14A 109.5
C11 C14 H14B 109.5
H14A C14 H14B 109.5
C11 C14 H14C 109.5
H14A C14 H14C 109.5
H14B C14 H14C 109.5
C16 C15 C18 109.2(5)
C16 C15 C17 110.5(5)
C18 C15 C17 108.0(5)
C16 C15 P1 113.2(4)
C18 C15 P1 105.6(4)
C17 C15 P1 110.1(4)
C15 C16 H16A 109.5
C15 C16 H16B 109.5
H16A C16 H16B 109.5
C15 C16 H16C 109.5
H16A C16 H16C 109.5
H16B C16 H16C 109.5
C15 C17 H17A 109.5
C15 C17 H17B 109.5
H17A C17 H17B 109.5
C15 C17 H17C 109.5
H17A C17 H17C 109.5
H17B C17 H17C 109.5
C15 C18 H18A 109.5
C15 C18 H18B 109.5
H18A C18 H18B 109.5
C15 C18 H18C 109.5
H18A C18 H18C 109.5
H18B C18 H18C 109.5
Ru1 C30 Si1 124.6(3)
Ru1 C30 H30 117.7
Si1 C30 H30 117.7
C31 Si1 C32 110.8(4)
C31 Si1 C33 110.2(3)
C32 Si1 C33 109.8(4)
C31 Si1 C30 110.5(3)
C32 Si1 C30 104.7(3)
C33 Si1 C30 110.8(3)
Si1 C31 H31A 109.5
Si1 C31 H31B 109.5
H31A C31 H31B 109.5
Si1 C31 H31C 109.5
H31A C31 H31C 109.5
H31B C31 H31C 109.5
Si1 C32 H32A 109.5
Si1 C32 H32B 109.5
H32A C32 H32B 109.5
Si1 C32 H32C 109.5
H32A C32 H32C 109.5
H32B C32 H32C 109.5
Si1 C33 H33A 109.5
Si1 C33 H33B 109.5
H33A C33 H33B 109.5
Si1 C33 H33C 109.5
H33A C33 H33C 109.5
H33B C33 H33C 109.5
Cl3 C41 Cl4 109.9(12)
Cl3 C41 H41A 109.7
Cl4 C41 H41A 109.7
Cl3 C41 H41B 109.7
Cl4 C41 H41B 109.7
H41A C41 H41B 108.2
Cl3B C41B Cl4B 112.5(13)
Cl3B C41B H41C 109.1
Cl4B C41B H41C 109.1
Cl3B C41B H41D 109.1
Cl4B C41B H41D 109.1
H41C C41B H41D 107.8
Cl6 C42 Cl5 113.4(9)
Cl6 C42 H42A 108.9
Cl5 C42 H42A 108.9
Cl6 C42 H42B 108.9
Cl5 C42 H42B 108.9
H42A C42 H42B 107.7
Cl6B C42B Cl5B 116.4(16)
Cl6B C42B H42C 108.2
Cl5B C42B H42C 108.2
Cl6B C42B H42D 108.2
Cl5B C42B H42D 108.2
H42C C42B H42D 107.3

loop_
_geom_bond_atom_site_label_1
_geom_bond_atom_site_label_2
_geom_bond_distance
Ru1 C30 1.829(6)
Ru1 C1 1.987(6)
Ru1 P1 2.2883(15)
Ru1 Cl2 2.3945(15)
Ru1 Cl1 2.4377(14)
P1 N2 1.737(4)
P1 C15 1.865(6)
P1 C11 1.875(6)
C1 N5 1.349(7)
C1 N2 1.377(7)
N2 C3 1.408(7)
C3 C4 1.334(8)
C3 H3 0.9500
C4 N5 1.392(7)
C4 H4 0.9500
N5 C6 1.468(7)
C6 H6A 0.9800
C6 H6B 0.9800
C6 H6C 0.9800
C11 C12 1.522(8)
C11 C13 1.525(8)
C11 C14 1.545(8)
C12 H12A 0.9800
C12 H12B 0.9800
C12 H12C 0.9800
C13 H13A 0.9800
C13 H13B 0.9800
C13 H13C 0.9800
C14 H14A 0.9800
C14 H14B 0.9800
C14 H14C 0.9800
C15 C16 1.536(8)
C15 C18 1.542(8)
C15 C17 1.548(8)
C16 H16A 0.9800
C16 H16B 0.9800
C16 H16C 0.9800
C17 H17A 0.9800
C17 H17B 0.9800
C17 H17C 0.9800
C18 H18A 0.9800
C18 H18B 0.9800
C18 H18C 0.9800
C30 Si1 1.890(6)
C30 H30 0.9500
Si1 C31 1.840(7)
Si1 C32 1.847(7)
Si1 C33 1.852(7)
C31 H31A 0.9800
C31 H31B 0.9800
C31 H31C 0.9800
C32 H32A 0.9800
C32 H32B 0.9800
C32 H32C 0.9800
C33 H33A 0.9800
C33 H33B 0.9800
C33 H33C 0.9800
C41 Cl3 1.726(13)
C41 Cl4 1.735(12)
C41 H41A 0.9900
C41 H41B 0.9900
C41B Cl3B 1.730(13)
C41B Cl4B 1.731(12)
C41B H41C 0.9900
C41B H41D 0.9900
C42 Cl6 1.690(13)
C42 Cl5 1.724(10)
C42 H42A 0.9900
C42 H42B 0.9900
C42B Cl6B 1.692(15)
C42B Cl5B 1.714(15)
C42B H42C 0.9900
C42B H42D 0.9900

loop_
_geom_torsion_atom_site_label_1
_geom_torsion_atom_site_label_2
_geom_torsion_atom_site_label_3
_geom_torsion_atom_site_label_4
_geom_torsion
N5 C1 N2 C3 0.8(6)
Ru1 C1 N2 C3 177.4(4)
N5 C1 N2 P1 -179.2(4)
Ru1 C1 N2 P1 -2.6(4)
C15 P1 N2 C1 -110.5(4)
C11 P1 N2 C1 128.3(4)
Ru1 P1 N2 C1 2.1(3)
C15 P1 N2 C3 69.5(8)
C11 P1 N2 C3 -51.7(9)
Ru1 P1 N2 C3 -177.9(8)
C1 N2 C3 C4 -0.7(7)
P1 N2 C3 C4 179.3(6)
N2 C3 C4 N5 0.3(7)
N2 C1 N5 C4 -0.6(6)
Ru1 C1 N5 C4 -174.6(6)
N2 C1 N5 C6 177.6(5)
Ru1 C1 N5 C6 3.6(11)
C3 C4 N5 C1 0.2(7)
C3 C4 N5 C6 -178.0(6)
N2 P1 C11 C12 84.5(4)
C15 P1 C11 C12 -31.2(5)
Ru1 P1 C11 C12 -177.8(3)
N2 P1 C11 C13 -154.2(4)
C15 P1 C11 C13 90.2(4)
Ru1 P1 C11 C13 -56.4(5)
N2 P1 C11 C14 -36.9(5)
C15 P1 C11 C14 -152.5(4)
Ru1 P1 C11 C14 60.8(5)
N2 P1 C15 C16 -50.9(5)
C11 P1 C15 C16 67.3(5)
Ru1 P1 C15 C16 -141.8(4)
N2 P1 C15 C18 68.5(4)
C11 P1 C15 C18 -173.3(4)
Ru1 P1 C15 C18 -22.3(4)
N2 P1 C15 C17 -175.1(4)
C11 P1 C15 C17 -56.9(5)
Ru1 P1 C15 C17 94.0(4)
C1 Ru1 C30 Si1 -158.4(4)
P1 Ru1 C30 Si1 134.9(3)
Cl2 Ru1 C30 Si1 -63.5(4)
Cl1 Ru1 C30 Si1 33.3(4)
Ru1 C30 Si1 C31 47.7(5)
Ru1 C30 Si1 C32 167.1(4)
Ru1 C30 Si1 C33 -74.6(4)
